data_8101026
loop_
_publ_author_name
'Hassani, Kamal'
'Marsch, Michael'
'Harms, Klaus'
'Boche, Gernot'

_publ_section_title
;
Crystal structure of 2-(1,3-dimethylbenzotriazolium) nickeltetrabromide, 
(C~8~H~10~N~3~)~2~NiBr~4~
;
_journal_issue 3
_journal_name_full 'Zeitschrift f\"ur Kristallographie - New Crystal Structures'
_journal_page_first 425
_journal_page_last 426
_journal_paper_doi 10.1524/ncrs.2001.216.14.447
_journal_volume 216
_journal_year 2001
_chemical_formula_moiety 'Br4 Ni, 2(C8 H10 N3)'
_chemical_formula_structural '2(C8 H10 N3) NiBr4'
_chemical_formula_sum 'C16 H20 Br4 N6 Ni'
_chemical_formula_weight 674.73
_space_group_IT_number 15
_symmetry_cell_setting monoclinic
_symmetry_space_group_name_Hall '-C 2yc'
_symmetry_space_group_name_H-M 'C 1 2/c 1'
_cell_angle_alpha 90.00
_cell_angle_beta 103.989(5)
_cell_angle_gamma 90.00
_cell_formula_units_Z 4
_cell_length_a 13.3352(6)
_cell_length_b 10.2840(7)
_cell_length_c 16.6530(7)
_cell_measurement_temperature 193(2)
_cell_volume 2216.0(2)
_diffrn_ambient_temperature 193(2)
_exptl_crystal_density_diffrn 2.022
_cod_depositor_comments
;
The following automatic conversions were performed:
'_symmetry_cell_setting' value 'Monoclinic' changed to 'monoclinic'
according to '/home/saulius/struct/CIF-dictionaries/cif_core.dic'
dictionary named 'cif_core.dic' version 2.4.1 from 2010-06-29.

Automatic conversion script
Id: cif_fix_enum 1527 2010-12-29 10:47:43Z saulius 
;
_cod_original_sg_symbol_H-M 'C 2/c'
_cod_database_code 8101026

loop_
_symmetry_equiv_pos_as_xyz
'x, y, z'
'-x, y, -z+1/2'
'x+1/2, y+1/2, z'
'-x+1/2, y+1/2, -z+1/2'
'-x, -y, -z'
'x, -y, z-1/2'
'-x+1/2, -y+1/2, -z'
'x+1/2, -y+1/2, z-1/2'

loop_
_atom_site_label
_atom_site_type_symbol
_atom_site_fract_x
_atom_site_fract_y
_atom_site_fract_z
_atom_site_U_iso_or_equiv
_atom_site_adp_type
_atom_site_occupancy
_atom_site_symmetry_multiplicity
_atom_site_calc_flag
_atom_site_refinement_flags
_atom_site_disorder_assembly
_atom_site_disorder_group
Ni1 Ni 0.5000 0.32542(6) 0.7500 0.02858(18) Uani 1 4 d S . .
Br1 Br 0.36039(3) 0.18966(4) 0.67912(2) 0.04375(16) Uani 1 8 d . . .
Br2 Br 0.56828(3) 0.46063(4) 0.65959(3) 0.04511(16) Uani 1 8 d . . .
N1 N 1.1149(3) 0.3356(3) 0.87876(17) 0.0311(6) Uani 1 8 d . . .
N2 N 1.0224(3) 0.2885(3) 0.87612(17) 0.0323(7) Uani 1 8 d . . .
N3 N 1.0082(2) 0.3011(3) 0.95179(17) 0.0302(6) Uani 1 8 d . . .
C4 C 1.0922(3) 0.3583(3) 1.0047(2) 0.0291(7) Uani 1 8 d . . .
C5 C 1.1627(3) 0.3807(3) 0.95642(19) 0.0268(7) Uani 1 8 d . . .
C6 C 1.2592(3) 0.4372(3) 0.9894(2) 0.0338(8) Uani 1 8 d . . .
C7 C 1.2798(3) 0.4682(4) 1.0715(2) 0.0377(9) Uani 1 8 d . . .
C8 C 1.2077(3) 0.4447(4) 1.1205(2) 0.0379(9) Uani 1 8 d . . .
C9 C 1.1134(3) 0.3902(3) 1.0891(2) 0.0331(8) Uani 1 8 d . . .
C10 C 0.9133(3) 0.2528(4) 0.9703(3) 0.0423(9) Uani 1 8 d . . .
C11 C 1.1534(4) 0.3347(4) 0.8039(2) 0.0406(9) Uani 1 8 d . . .
H1 H 1.311(4) 0.447(4) 0.954(3) 0.038(11) Uiso 1 8 d . . .
H2 H 1.338(4) 0.499(4) 1.100(3) 0.047(12) Uiso 1 8 d . . .
H3 H 1.224(4) 0.467(4) 1.180(3) 0.039(11) Uiso 1 8 d . . .
H4 H 1.066(3) 0.369(3) 1.120(2) 0.012(7) Uiso 1 8 d . . .
H5 H 0.859(5) 0.250(5) 0.924(4) 0.069(16) Uiso 1 8 d . . .
H6 H 0.885(4) 0.322(5) 0.999(3) 0.050(13) Uiso 1 8 d . . .
H7 H 0.929(6) 0.178(6) 1.005(4) 0.09(2) Uiso 1 8 d . . .
H8 H 1.135(4) 0.257(5) 0.780(3) 0.046(12) Uiso 1 8 d . . .
H9 H 1.228(6) 0.335(5) 0.817(4) 0.072(17) Uiso 1 8 d . . .
H10 H 1.119(5) 0.407(6) 0.774(3) 0.077(18) Uiso 1 8 d . . .

loop_
_atom_site_aniso_label
_atom_site_aniso_U_11
_atom_site_aniso_U_22
_atom_site_aniso_U_33
_atom_site_aniso_U_23
_atom_site_aniso_U_13
_atom_site_aniso_U_12
Ni1 0.0284(4) 0.0303(3) 0.0282(3) 0.000 0.0092(2) 0.000
Br1 0.0461(3) 0.0504(2) 0.0343(2) -0.00488(15) 0.00878(17) -0.01749(17)
Br2 0.0381(3) 0.0495(2) 0.0537(3) 0.01823(17) 0.02266(18) 0.00435(16)
N1 0.0329(18) 0.0366(14) 0.0230(13) 0.0010(11) 0.0053(12) -0.0030(13)
N2 0.0348(19) 0.0352(14) 0.0261(14) 0.0004(11) 0.0055(12) -0.0028(12)
N3 0.0295(18) 0.0335(14) 0.0273(14) 0.0005(11) 0.0066(11) -0.0046(11)
C4 0.032(2) 0.0287(15) 0.0270(16) 0.0042(13) 0.0071(13) 0.0003(13)
C5 0.032(2) 0.0255(15) 0.0230(15) 0.0014(11) 0.0064(13) -0.0002(12)
C6 0.030(2) 0.0388(19) 0.0326(17) -0.0024(14) 0.0073(15) -0.0044(14)
C7 0.035(2) 0.0405(19) 0.0334(19) -0.0051(15) 0.0004(16) -0.0061(16)
C8 0.046(3) 0.0405(19) 0.0259(17) -0.0033(14) 0.0058(16) -0.0040(16)
C9 0.041(2) 0.0356(17) 0.0241(16) 0.0011(13) 0.0100(15) -0.0032(15)
C10 0.032(3) 0.050(2) 0.046(2) -0.0004(19) 0.0106(18) -0.0096(17)
C11 0.050(3) 0.049(2) 0.0249(17) -0.0033(16) 0.0137(17) -0.0056(19)

loop_
_geom_bond_atom_site_label_1
_geom_bond_atom_site_label_2
_geom_bond_distance
_geom_bond_site_symmetry_2
_geom_bond_publ_flag
Ni1 Br2 2.3858(5) . ?
Ni1 Br2 2.3858(5) 2_656 ?
Ni1 Br1 2.3971(5) 2_656 ?
Ni1 Br1 2.3971(5) . ?
N1 N2 1.317(5) . ?
N1 C5 1.377(4) . ?
N1 C11 1.459(5) . ?
N2 N3 1.325(4) . ?
N3 C4 1.378(5) . ?
N3 C10 1.460(5) . ?
C4 C5 1.395(5) . ?
C4 C9 1.404(5) . ?
C5 C6 1.399(5) . ?
C6 C7 1.366(5) . ?
C6 H1 1.01(5) . ?
C7 C8 1.424(6) . ?
C7 H2 0.87(5) . ?
C8 C9 1.360(6) . ?
C8 H3 0.98(4) . ?
C9 H4 0.93(4) . ?
C10 H5 0.93(6) . ?
C10 H6 0.98(5) . ?
C10 H7 0.96(7) . ?
C11 H8 0.90(5) . ?
C11 H9 0.97(7) . ?
C11 H10 0.94(6) . ?
